data_4314247
loop_
_publ_author_name
'Tomoaki Ise'
'Takayuki Ishida'
'Daisuke Hashizume'
'Fujiko Iwasaki'
'Takashi Nogami'

_publ_contact_author_address
;
    Department of Applied Physics and Chemistry, The University of
    Electro-Communications, Chofu, Tokyo 182-8585, Japan
;
_publ_contact_author_email ' ishi@pc.uec.ac.jp '
_publ_contact_author_fax ' +81-424-43-5501 '
_publ_contact_author_name ' Takayuki Ishida'
_publ_contact_author_phone ' +81-424-43-5490 '
_publ_section_title
;
 Ferro- and Ferrimagnetic Chains of hin-Bridged Copper(II) and
 Manganese(II) and hnn-Bridged Manganese(II) Complexes (hin =
 4,4,5,5-Tetramethylimidazolin-1-oxyl; hnn =
 4,4,5,5-Tetramethylimidazolin-1-oxyl 3-Oxide)
;
_journal_name_full 'Inorganic Chemistry'
_journal_page_first 6106
_journal_page_last 6113
_journal_paper_doi 10.1021/ic034392x
_journal_volume 42
_journal_year 2003
_chemical_formula_sum 'C17 H15 F12 Mn N2 O6'
_chemical_formula_weight 626.23
_chemical_name_common '[Mn(hfac)2.hnn]'
_chemical_name_systematic
; 
 4,4,5,5-tetramethylimidazolin-1-oxyl 3-oxide
 manganese(II) 1,1,1,5,5,5-hexafluoropentane-2,4-dionate polymer 
;
_space_group_IT_number 14
_symmetry_cell_setting monoclinic
_symmetry_Int_Tables_number 14
_symmetry_space_group_name_Hall '-P 2yab'
_symmetry_space_group_name_H-M 'P 1 21/a 1'
_audit_creation_method 'by teXsan'
_cell_angle_alpha 90
_cell_angle_beta 103.486(1)
_cell_angle_gamma 90
_cell_formula_units_Z 8
_cell_length_a 17.8592(9)
_cell_length_b 12.4360(5)
_cell_length_c 21.702(1)
_cell_measurement_reflns_used 69820
_cell_measurement_temperature 100.2
_cell_measurement_theta_max 27.5
_cell_measurement_theta_min 1.3
_cell_volume 4687.0(4)
_computing_cell_refinement PROCESS-AUTO
_computing_data_collection PROCESS-AUTO
_computing_data_reduction 'teXsan Ver. 1.11'
_computing_publication_material 'teXsan Ver. 1.11'
_computing_structure_refinement 'teXsan Ver. 1.10'
_computing_structure_solution SIR92
_diffrn_detector_area_resol_mean 10.00
_diffrn_measured_fraction_theta_full 0.9796
_diffrn_measured_fraction_theta_max 0.9796
_diffrn_measurement_device_type 'Rigaku RAXIS-RAPID Imaging Plate'
_diffrn_measurement_method \w
_diffrn_radiation_type 'Mo K\a'
_diffrn_radiation_wavelength 0.7107
_diffrn_reflns_av_R_equivalents 0.081
_diffrn_reflns_limit_h_max 23
_diffrn_reflns_limit_h_min 0
_diffrn_reflns_limit_k_max 16
_diffrn_reflns_limit_k_min 0
_diffrn_reflns_limit_l_max 27
_diffrn_reflns_limit_l_min -27
_diffrn_reflns_number 36350
_diffrn_reflns_theta_full 27.25
_diffrn_reflns_theta_max 27.25
_exptl_absorpt_coefficient_mu 0.695
_exptl_absorpt_correction_type none
_exptl_crystal_colour black
_exptl_crystal_density_diffrn 1.775
_exptl_crystal_density_method 'not measured'
_exptl_crystal_description platelet
_exptl_crystal_size_max 0.500
_exptl_crystal_size_mid 0.200
_exptl_crystal_size_min 0.200
_refine_diff_density_max 1.01
_refine_diff_density_min -0.97
_refine_ls_extinction_method none
_refine_ls_goodness_of_fit_ref 0.957
_refine_ls_hydrogen_treatment refall
_refine_ls_number_parameters 834
_refine_ls_number_reflns 10285
_refine_ls_R_factor_gt 0.0682
_refine_ls_shift/su_max 0.2965
_refine_ls_structure_factor_coef Fsqd
_refine_ls_weighting_details 'w = 1/[\s^2^(Fo^2^) + (0.12000(Max(Fo^2^,0) + 2Fc^2^)/3)^2^]'
_refine_ls_weighting_scheme calc
_refine_ls_wR_factor_ref 0.2001
_reflns_number_gt 6700
_reflns_number_total 10292
_reflns_threshold_expression F^2^>2.0\s(F^2^)
_cod_data_source_file ic034392xsi20030414_095109_2.cif
_cod_data_source_block x[Mn(hfac)2.hnn]
_cod_original_cell_volume 4687.1(4)
_cod_original_formula_sum 'C17 H15 F12 N2 Mn O6 '
_cod_database_code 4314247

loop_
_symmetry_equiv_pos_as_xyz
x,y,z
1/2-x,1/2+y,-z
-x,-y,-z
1/2+x,1/2-y,z

loop_
_atom_site_label
_atom_site_type_symbol
_atom_site_fract_x
_atom_site_fract_y
_atom_site_fract_z
_atom_site_U_iso_or_equiv
_atom_site_adp_type
_atom_site_occupancy
_atom_site_calc_flag
_atom_site_refinement_flags
_atom_site_disorder_assembly
_atom_site_disorder_group
Mn(1) Mn 0.64611(3) 0.18489(4) 0.47660(3) 0.0185(1) Uani 1.00 d . . .
Mn(2) Mn 0.65567(4) 0.27103(5) 0.96325(3) 0.0246(1) Uani 1.00 d . . .
F(1) F 0.6584(1) 0.5390(2) 0.4028(1) 0.0333(6) Uani 1.00 d . . .
F(2) F 0.6436(1) 0.4951(2) 0.3049(1) 0.0373(7) Uani 1.00 d . . .
F(3) F 0.5449(1) 0.5239(2) 0.3429(1) 0.0313(6) Uani 1.00 d . . .
F(4) F 0.4953(2) 0.1759(2) 0.2268(1) 0.0528(8) Uani 1.00 d . . .
F(5) F 0.5933(2) 0.0751(2) 0.2491(1) 0.0538(8) Uani 1.00 d . . .
F(6) F 0.4941(2) 0.0384(2) 0.2843(1) 0.0490(8) Uani 1.00 d . . .
F(7) F 0.4463(1) 0.3018(2) 0.5731(2) 0.0597(8) Uani 1.00 d . . .
F(8) F 0.4109(1) 0.1456(3) 0.5987(1) 0.0559(8) Uani 1.00 d . . .
F(9) F 0.3823(1) 0.1966(2) 0.5027(1) 0.0317(6) Uani 1.00 d . . .
F(10) F 0.6741(1) -0.0227(2) 0.6792(1) 0.0372(7) Uani 1.00 d . . .
F(11) F 0.5979(1) -0.1430(2) 0.6278(1) 0.0368(6) Uani 1.00 d . . .
F(12) F 0.7089(1) -0.1165(2) 0.6076(1) 0.0274(5) Uani 1.00 d . . .
F(13) F 0.6866(1) 0.6140(2) 0.8779(1) 0.0355(6) Uani 1.00 d . . .
F(14) F 0.5968(1) 0.6007(2) 0.7935(1) 0.0398(7) Uani 1.00 d . . .
F(15) F 0.7050(2) 0.5228(2) 0.7987(1) 0.0424(7) Uani 1.00 d . . .
F(16) F 0.4351(2) 0.2930(2) 0.7447(1) 0.0488(8) Uani 1.00 d . . .
F(17) F 0.5233(2) 0.1843(2) 0.7340(1) 0.0609(9) Uani 1.00 d . . .
F(18) F 0.4522(2) 0.1477(2) 0.7982(1) 0.0695(10) Uani 1.00 d . . .
F(19) F 0.4937(3) 0.3869(4) 1.1056(3) 0.077(1) Uani 0.68 d P . .
F(19a) F 0.4614(7) 0.451(1) 1.0263(6) 0.098(4) Uani 0.32 d P . .
F(20) F 0.4201(2) 0.3673(5) 1.0177(2) 0.078(2) Uani 0.68 d P . .
F(20a) F 0.4005(5) 0.308(1) 1.0372(6) 0.120(4) Uani 0.32 d P . .
F(21) F 0.4224(2) 0.2518(4) 1.0888(2) 0.066(1) Uani 0.68 d P . .
F(21a) F 0.4869(5) 0.3761(10) 1.1129(4) 0.067(3) Uani 0.32 d P . .
F(22) F 0.6575(2) -0.0223(3) 1.1227(2) 0.108(1) Uani 1.00 d . . .
F(23) F 0.5423(2) -0.0609(3) 1.0744(1) 0.0691(10) Uani 1.00 d . . .
F(24) F 0.6334(2) -0.0848(3) 1.0277(2) 0.082(1) Uani 1.00 d . . .
O(1) O 0.7132(2) 0.2673(2) 0.5579(1) 0.0236(6) Uani 1.00 d . . .
O(2) O 0.7460(1) 0.6332(2) 0.5410(1) 0.0218(6) Uani 1.00 d . . .
O(3) O 0.5383(1) 0.2043(2) 0.5033(1) 0.0240(6) Uani 1.00 d . . .
O(4) O 0.6534(1) 0.0431(2) 0.5344(1) 0.0232(6) Uani 1.00 d . . .
O(5) O 0.6374(1) 0.3396(2) 0.4311(1) 0.0226(6) Uani 1.00 d . . .
O(6) O 0.5926(1) 0.1291(2) 0.3821(1) 0.0241(6) Uani 1.00 d . . .
O(7) O 0.7315(2) 0.3355(2) 1.0465(1) 0.0315(7) Uani 1.00 d . . .
O(8) O 0.7450(2) 0.7055(2) 1.0625(1) 0.0282(7) Uani 1.00 d . . .
O(9) O 0.5618(2) 0.3196(3) 1.0033(2) 0.0468(9) Uani 1.00 d . . .
O(10) O 0.6434(2) 0.1215(2) 1.0070(1) 0.0312(7) Uani 1.00 d . . .
O(11) O 0.6635(2) 0.4168(2) 0.9118(1) 0.0282(7) Uani 1.00 d . . .
O(12) O 0.5752(2) 0.2252(2) 0.8765(1) 0.0331(7) Uani 1.00 d . . .
N(1) N 0.7144(2) 0.3695(2) 0.5702(1) 0.0191(7) Uani 1.00 d . . .
N(2) N 0.7294(2) 0.5413(2) 0.5616(1) 0.0205(7) Uani 1.00 d . . .
N(3) N 0.7323(2) 0.4312(2) 1.0690(1) 0.0236(8) Uani 1.00 d . . .
N(4) N 0.7389(2) 0.6053(2) 1.0771(1) 0.0222(7) Uani 1.00 d . . .
C(1) C 0.7377(2) 0.4461(3) 0.5368(2) 0.0206(8) Uani 1.00 d . . .
C(2) C 0.6845(2) 0.5333(3) 0.6119(2) 0.0215(9) Uani 1.00 d . . .
C(3) C 0.6993(2) 0.4126(3) 0.6313(2) 0.0221(9) Uani 1.00 d . . .
C(4) C 0.7143(3) 0.6143(3) 0.6639(2) 0.032(1) Uani 1.00 d . . .
C(5) C 0.6010(2) 0.5558(3) 0.5790(2) 0.035(1) Uani 1.00 d . . .
C(6) C 0.7737(2) 0.3925(3) 0.6814(2) 0.0264(9) Uani 1.00 d . . .
C(7) C 0.6333(2) 0.3542(3) 0.6482(2) 0.030(1) Uani 1.00 d . . .
C(8) C 0.6154(2) 0.4816(3) 0.3567(2) 0.0249(9) Uani 1.00 d . . .
C(9) C 0.6123(2) 0.3618(3) 0.3740(2) 0.0215(9) Uani 1.00 d . . .
C(10) C 0.5804(2) 0.2937(3) 0.3239(2) 0.0249(9) Uani 1.00 d . . .
C(11) C 0.5728(2) 0.1834(3) 0.3324(2) 0.0226(9) Uani 1.00 d . . .
C(12) C 0.5383(2) 0.1179(3) 0.2723(2) 0.0262(9) Uani 1.00 d . . .
C(13) C 0.5132(2) 0.1538(3) 0.5439(2) 0.0219(9) Uani 1.00 d . . .
C(14) C 0.5451(2) 0.0652(3) 0.5796(2) 0.0235(9) Uani 1.00 d . . .
C(15) C 0.6146(2) 0.0196(3) 0.5735(2) 0.0216(9) Uani 1.00 d . . .
C(16) C 0.6488(2) -0.0675(3) 0.6220(2) 0.0248(9) Uani 1.00 d . . .
C(17) C 0.4378(2) 0.1993(3) 0.5553(2) 0.0262(9) Uani 1.00 d . . .
C(18) C 0.7342(2) 0.5227(3) 1.0379(2) 0.0245(9) Uani 1.00 d . . .
C(19) C 0.7242(2) 0.5713(3) 1.1394(2) 0.0279(10) Uani 1.00 d . . .
C(20) C 0.7477(2) 0.4501(3) 1.1390(2) 0.0244(9) Uani 1.00 d . . .
C(21) C 0.7727(3) 0.6386(4) 1.1925(2) 0.040(1) Uani 1.00 d . . .
C(22) C 0.8328(3) 0.4290(4) 1.1634(2) 0.039(1) Uani 1.00 d . . .
C(23) C 0.6381(3) 0.5896(4) 1.1341(2) 0.040(1) Uani 1.00 d . . .
C(24) C 0.6993(3) 0.3739(3) 1.1681(2) 0.036(1) Uani 1.00 d . . .
C(25) C 0.6255(2) 0.4426(3) 0.8573(2) 0.0257(9) Uani 1.00 d . . .
C(26) C 0.5668(2) 0.3881(3) 0.8176(2) 0.0269(10) Uani 1.00 d . . .
C(27) C 0.5477(2) 0.2819(3) 0.8297(2) 0.0284(10) Uani 1.00 d . . .
C(28) C 0.6527(2) 0.5467(3) 0.8326(2) 0.030(1) Uani 1.00 d . . .
C(29) C 0.4882(3) 0.2262(3) 0.7771(2) 0.037(1) Uani 1.00 d . . .
C(30) C 0.5994(2) 0.0970(4) 1.0422(2) 0.034(1) Uani 1.00 d . . .
C(31) C 0.5453(3) 0.1615(5) 1.0599(2) 0.049(1) Uani 1.00 d . . .
C(32) C 0.5301(2) 0.2639(5) 1.0389(2) 0.044(1) Uani 1.00 d . . .
C(33) C 0.6093(3) -0.0206(4) 1.0669(3) 0.056(1) Uani 1.00 d . . .
C(34) C 0.4653(3) 0.3242(5) 1.0607(2) 0.058(2) Uani 1.00 d . . .
H(1) H 0.784(2) 0.312(3) 0.683(2) 0.021(8) Uiso 1.00 d . . .
H(2) H 0.811(2) 0.423(3) 0.673(2) 0.031(9) Uiso 1.00 d . . .
H(3) H 0.768(2) 0.412(3) 0.725(2) 0.008(7) Uiso 1.00 d . . .
H(4) H 0.612(3) 0.392(4) 0.687(2) 0.045(9) Uiso 1.00 d . . .
H(5) H 0.590(2) 0.361(3) 0.619(2) 0.039(9) Uiso 1.00 d . . .
H(6) H 0.653(3) 0.279(4) 0.665(2) 0.052(10) Uiso 1.00 d . . .
H(7) H 0.843(3) 0.345(4) 1.149(2) 0.047(9) Uiso 1.00 d . . .
H(8) H 0.867(3) 0.480(3) 1.145(2) 0.041(9) Uiso 1.00 d . . .
H(9) H 0.843(2) 0.438(3) 1.194(2) 0.019(8) Uiso 1.00 d . . .
H(10) H 0.765(2) 0.605(3) 0.688(2) 0.033(9) Uiso 1.00 d . . .
H(11) H 0.710(2) 0.683(3) 0.646(2) 0.024(9) Uiso 1.00 d . . .
H(12) H 0.680(2) 0.613(3) 0.699(2) 0.028(9) Uiso 1.00 d . . .
H(13) H 0.636(3) 0.371(4) 1.146(2) 0.063(10) Uiso 1.00 d . . .
H(14) H 0.715(2) 0.303(3) 1.162(2) 0.024(8) Uiso 1.00 d . . .
H(15) H 0.705(2) 0.387(3) 1.210(2) 0.030(9) Uiso 1.00 d . . .
H(16) H 0.762(3) 0.616(4) 1.224(2) 0.048(10) Uiso 1.00 d . . .
H(17) H 0.826(3) 0.630(4) 1.187(2) 0.053(10) Uiso 1.00 d . . .
H(18) H 0.760(3) 0.712(4) 1.178(2) 0.055(10) Uiso 1.00 d . . .
H(19) H 0.600(2) 0.625(3) 0.565(2) 0.032(9) Uiso 1.00 d . . .
H(20) H 0.580(2) 0.505(3) 0.546(2) 0.020(8) Uiso 1.00 d . . .
H(21) H 0.570(2) 0.557(3) 0.614(2) 0.021(8) Uiso 1.00 d . . .
H(22) H 0.621(3) 0.673(4) 1.117(2) 0.062(10) Uiso 1.00 d . . .
H(23) H 0.603(2) 0.546(3) 1.093(2) 0.037(9) Uiso 1.00 d . . .
H(24) H 0.623(2) 0.566(3) 1.163(2) 0.023(8) Uiso 1.00 d . . .
H(25) H 0.731(2) 0.530(3) 0.996(2) 0.013(8) Uiso 1.00 d . . .
H(26) H 0.547(2) 0.415(3) 0.785(2) 0.036(9) Uiso 1.00 d . . .
H(27) H 0.759(3) 0.432(3) 0.501(2) 0.037(9) Uiso 1.00 d . . .
H(28) H 0.561(2) 0.326(3) 0.284(2) 0.019(8) Uiso 1.00 d . . .
H(29) H 0.518(3) 0.042(4) 0.613(2) 0.051(10) Uiso 1.00 d . . .
H(30) H 0.516(3) 0.138(4) 1.081(2) 0.060(10) Uiso 1.00 d . . .

loop_
_atom_site_aniso_label
_atom_site_aniso_U_11
_atom_site_aniso_U_22
_atom_site_aniso_U_33
_atom_site_aniso_U_12
_atom_site_aniso_U_13
_atom_site_aniso_U_23
Mn(1) 0.0203(3) 0.0167(2) 0.0194(2) 0.0006(2) 0.0066(2) 0.0009(2)
Mn(2) 0.0299(3) 0.0220(3) 0.0222(3) 0.0021(2) 0.0066(2) 0.0005(2)
F(1) 0.037(1) 0.020(1) 0.038(1) -0.001(1) -0.002(1) -0.0007(10)
F(2) 0.053(1) 0.024(1) 0.043(1) 0.001(1) 0.027(1) 0.007(1)
F(3) 0.027(1) 0.024(1) 0.039(1) 0.0084(10) 0.002(1) 0.005(1)
F(4) 0.066(2) 0.034(1) 0.041(1) 0.002(1) -0.022(1) 0.002(1)
F(5) 0.040(1) 0.076(2) 0.045(1) -0.003(1) 0.010(1) -0.034(1)
F(6) 0.070(2) 0.041(1) 0.035(1) -0.032(1) 0.010(1) -0.010(1)
F(7) 0.029(1) 0.050(2) 0.103(2) -0.006(1) 0.021(1) -0.047(1)
F(8) 0.037(1) 0.091(2) 0.049(1) 0.031(1) 0.030(1) 0.029(1)
F(9) 0.021(1) 0.037(1) 0.036(1) 0.0031(10) 0.0052(10) 0.000(1)
F(10) 0.047(1) 0.043(1) 0.020(1) 0.007(1) 0.003(1) -0.002(1)
F(11) 0.033(1) 0.032(1) 0.049(1) 0.001(1) 0.018(1) 0.016(1)
F(12) 0.025(1) 0.025(1) 0.032(1) 0.0051(9) 0.0085(9) 0.0057(10)
F(13) 0.046(1) 0.030(1) 0.031(1) -0.007(1) 0.009(1) 0.000(1)
F(14) 0.039(1) 0.039(1) 0.039(1) 0.004(1) 0.004(1) 0.018(1)
F(15) 0.047(1) 0.053(2) 0.034(1) 0.002(1) 0.024(1) 0.005(1)
F(16) 0.047(2) 0.038(1) 0.049(2) -0.001(1) -0.015(1) -0.003(1)
F(17) 0.064(2) 0.064(2) 0.052(2) 0.001(2) 0.007(1) -0.034(1)
F(18) 0.085(2) 0.061(2) 0.049(2) -0.044(2) -0.012(2) 0.009(1)
F(19) 0.053(3) 0.071(3) 0.115(4) -0.003(2) 0.038(2) -0.059(3)
F(19a) 0.081(7) 0.110(9) 0.119(9) 0.049(7) 0.054(6) 0.024(8)
F(20) 0.031(2) 0.153(5) 0.051(3) 0.050(3) 0.012(2) 0.016(3)
F(20a) 0.010(4) 0.19(1) 0.156(9) -0.017(6) 0.017(5) -0.135(7)
F(21) 0.056(2) 0.066(3) 0.098(3) -0.004(2) 0.061(2) 0.004(3)
F(21a) 0.023(4) 0.145(9) 0.025(4) 0.025(5) -0.009(3) -0.018(5)
F(22) 0.082(2) 0.113(3) 0.100(3) -0.052(2) -0.040(2) 0.067(2)
F(23) 0.060(2) 0.091(2) 0.056(2) -0.041(2) 0.014(1) 0.014(2)
F(24) 0.082(2) 0.048(2) 0.129(3) 0.005(2) 0.050(2) 0.035(2)
O(1) 0.030(1) 0.017(1) 0.023(1) 0.000(1) 0.005(1) 0.001(1)
O(2) 0.020(1) 0.018(1) 0.029(1) 0.001(1) 0.009(1) 0.005(1)
O(3) 0.025(1) 0.023(1) 0.026(1) 0.001(1) 0.009(1) 0.002(1)
O(4) 0.026(1) 0.020(1) 0.028(1) 0.000(1) 0.015(1) -0.001(1)
O(5) 0.025(1) 0.020(1) 0.023(1) -0.002(1) 0.007(1) 0.000(1)
O(6) 0.028(1) 0.019(1) 0.025(1) 0.000(1) 0.005(1) 0.000(1)
O(7) 0.042(2) 0.023(1) 0.028(1) 0.004(1) 0.006(1) -0.002(1)
O(8) 0.032(1) 0.022(1) 0.033(1) -0.001(1) 0.011(1) 0.000(1)
O(9) 0.036(2) 0.053(2) 0.053(2) 0.012(2) 0.015(1) -0.007(2)
O(10) 0.028(1) 0.031(1) 0.036(2) -0.001(1) 0.011(1) 0.003(1)
O(11) 0.037(2) 0.024(1) 0.022(1) 0.002(1) 0.005(1) 0.000(1)
O(12) 0.041(2) 0.023(1) 0.030(1) 0.001(1) -0.002(1) 0.003(1)
N(1) 0.019(1) 0.021(1) 0.018(1) 0.002(1) 0.008(1) 0.000(1)
N(2) 0.017(1) 0.018(1) 0.027(2) 0.001(1) 0.007(1) 0.006(1)
N(3) 0.025(2) 0.023(2) 0.023(2) 0.000(1) 0.004(1) -0.002(1)
N(4) 0.023(2) 0.023(2) 0.020(1) -0.001(1) 0.004(1) -0.001(1)
C(1) 0.022(2) 0.019(2) 0.022(2) 0.003(1) 0.008(1) 0.000(1)
C(2) 0.024(2) 0.019(2) 0.024(2) 0.000(1) 0.012(1) 0.004(1)
C(3) 0.028(2) 0.020(2) 0.020(2) 0.002(2) 0.008(1) 0.001(1)
C(4) 0.049(2) 0.022(2) 0.029(2) 0.001(2) 0.018(2) 0.000(2)
C(5) 0.026(2) 0.036(2) 0.047(2) 0.004(2) 0.018(2) 0.011(2)
C(6) 0.032(2) 0.025(2) 0.021(2) 0.003(2) 0.004(2) -0.004(2)
C(7) 0.029(2) 0.031(2) 0.034(2) -0.008(2) 0.014(2) -0.002(2)
C(8) 0.028(2) 0.019(2) 0.028(2) 0.005(2) 0.006(2) 0.002(2)
C(9) 0.020(2) 0.022(2) 0.024(2) 0.002(1) 0.009(1) 0.004(1)
C(10) 0.028(2) 0.020(2) 0.024(2) 0.001(2) 0.001(2) 0.003(1)
C(11) 0.022(2) 0.023(2) 0.022(2) 0.003(2) 0.004(1) 0.002(2)
C(12) 0.032(2) 0.019(2) 0.024(2) -0.001(2) -0.001(2) 0.001(2)
C(13) 0.020(2) 0.030(2) 0.016(2) -0.002(2) 0.004(1) -0.008(1)
C(14) 0.021(2) 0.029(2) 0.022(2) 0.001(2) 0.009(1) 0.002(2)
C(15) 0.024(2) 0.021(2) 0.020(2) -0.002(1) 0.004(1) -0.004(1)
C(16) 0.024(2) 0.028(2) 0.026(2) 0.002(2) 0.012(1) 0.004(2)
C(17) 0.024(2) 0.029(2) 0.026(2) 0.000(2) 0.006(2) 0.003(2)
C(18) 0.026(2) 0.027(2) 0.020(2) 0.001(2) 0.004(1) 0.000(2)
C(19) 0.035(2) 0.030(2) 0.020(2) 0.002(2) 0.009(2) 0.000(2)
C(20) 0.023(2) 0.030(2) 0.020(2) -0.001(2) 0.005(1) 0.001(2)
C(21) 0.062(3) 0.035(2) 0.024(2) -0.006(2) 0.013(2) -0.006(2)
C(22) 0.034(2) 0.057(3) 0.023(2) 0.004(2) 0.002(2) -0.005(2)
C(23) 0.041(2) 0.044(2) 0.045(2) 0.011(2) 0.030(2) 0.014(2)
C(24) 0.050(3) 0.032(2) 0.028(2) -0.002(2) 0.013(2) 0.002(2)
C(25) 0.030(2) 0.025(2) 0.024(2) 0.006(2) 0.009(2) 0.002(2)
C(26) 0.029(2) 0.030(2) 0.020(2) 0.007(2) 0.003(2) 0.004(2)
C(27) 0.032(2) 0.025(2) 0.028(2) 0.004(2) 0.007(2) -0.003(2)
C(28) 0.032(2) 0.035(2) 0.021(2) 0.000(2) 0.004(2) 0.004(2)
C(29) 0.045(3) 0.030(2) 0.034(2) -0.003(2) 0.001(2) -0.001(2)
C(30) 0.024(2) 0.051(3) 0.026(2) -0.010(2) 0.003(2) 0.009(2)
C(31) 0.034(2) 0.078(4) 0.039(2) -0.006(2) 0.018(2) 0.006(3)
C(32) 0.021(2) 0.076(3) 0.036(2) 0.001(2) 0.008(2) -0.019(2)
C(33) 0.043(3) 0.069(3) 0.053(3) -0.026(2) 0.008(2) 0.025(3)
C(34) 0.025(2) 0.096(4) 0.052(3) 0.013(3) 0.004(2) -0.030(3)

loop_
_atom_type_symbol
_atom_type_description
_atom_type_scat_dispersion_real
_atom_type_scat_dispersion_imag
_atom_type_scat_source
C C 0.003 0.002
;International Tables for Crystallography
(1992, Vol. C, Tables 4.2.6.8 and 6.1.1.1)
;
H H 0.000 0.000
;International Tables for Crystallography
(1992, Vol. C, Table 6.1.1.2)
;
F F 0.017 0.010
;International Tables for Crystallography
(1992, Vol. C, Tables 4.2.6.8 and 6.1.1.1)
;
O O 0.011 0.006
;International Tables for Crystallography
(1992, Vol. C, Tables 4.2.6.8 and 6.1.1.1)
;
N N 0.006 0.003
;International Tables for Crystallography
(1992, Vol. C, Tables 4.2.6.8 and 6.1.1.1)
;
Mn Mn 0.337 0.728
;International Tables for Crystallography
(1992, Vol. C, Tables 4.2.6.8 and 6.1.1.1)
;

loop_
_geom_angle_atom_site_label_1
_geom_angle_atom_site_label_2
_geom_angle_atom_site_label_3
_geom_angle
_geom_angle_site_symmetry_1
_geom_angle_site_symmetry_2
_geom_angle_site_symmetry_3
_geom_angle_publ_flag
O(1) Mn(1) O(2) 86.41(10) . . 2_646 yes
O(1) Mn(1) O(3) 95.1(1) . . . yes
O(1) Mn(1) O(4) 88.03(9) . . . yes
O(1) Mn(1) O(5) 85.25(9) . . . yes
O(1) Mn(1) O(6) 165.8(1) . . . yes
O(2) Mn(1) O(3) 168.07(10) 2_646 . . yes
O(2) Mn(1) O(4) 85.66(10) 2_646 . . yes
O(2) Mn(1) O(5) 99.0(1) 2_646 . . yes
O(2) Mn(1) O(6) 87.20(10) 2_646 . . yes
O(3) Mn(1) O(4) 82.6(1) . . . yes
O(3) Mn(1) O(5) 92.9(1) . . . yes
O(3) Mn(1) O(6) 93.77(10) . . . yes
O(4) Mn(1) O(5) 171.5(1) . . . yes
O(4) Mn(1) O(6) 104.09(9) . . . yes
O(5) Mn(1) O(6) 83.28(9) . . . yes
O(7) Mn(2) O(8) 87.9(1) . . 2_647 yes
O(7) Mn(2) O(9) 87.3(1) . . . yes
O(7) Mn(2) O(10) 93.5(1) . . . yes
O(7) Mn(2) O(11) 90.97(10) . . . yes
O(7) Mn(2) O(12) 173.3(1) . . . yes
O(8) Mn(2) O(9) 170.1(1) 2_647 . . yes
O(8) Mn(2) O(10) 87.8(1) 2_647 . . yes
O(8) Mn(2) O(11) 91.6(1) 2_647 . . yes
O(8) Mn(2) O(12) 95.5(1) 2_647 . . yes
O(9) Mn(2) O(10) 83.9(1) . . . yes
O(9) Mn(2) O(11) 97.1(1) . . . yes
O(9) Mn(2) O(12) 90.2(1) . . . yes
O(10) Mn(2) O(11) 175.4(1) . . . yes
O(10) Mn(2) O(12) 92.4(1) . . . yes
O(11) Mn(2) O(12) 83.16(10) . . . yes
F(21a) F(19) C(34) 89(2) . . . yes
F(20) F(19a) C(34) 44.1(5) . . . yes
F(19a) F(20) F(20a) 146(1) . . . yes
F(19a) F(20) C(34) 89.2(7) . . . yes
F(20a) F(20) C(34) 64.1(7) . . . yes
F(20) F(20a) F(21) 136.7(9) . . . yes
F(20) F(20a) C(34) 68.4(7) . . . yes
F(21) F(20a) C(34) 69.5(7) . . . yes
F(20a) F(21) C(34) 50.9(5) . . . yes
F(19) F(21a) C(34) 79(2) . . . yes
Mn(1) O(1) N(1) 128.0(2) . . . yes
Mn(1) O(2) N(2) 128.1(2) 2_656 . . yes
Mn(1) O(3) C(13) 128.8(2) . . . yes
Mn(1) O(4) C(15) 128.4(2) . . . yes
Mn(1) O(5) C(9) 128.7(2) . . . yes
Mn(1) O(6) C(11) 128.1(2) . . . yes
Mn(2) O(7) N(3) 127.9(2) . . . yes
Mn(2) O(8) N(4) 123.5(2) 2_657 . . yes
Mn(2) O(9) C(32) 126.6(3) . . . yes
Mn(2) O(10) C(30) 129.1(3) . . . yes
Mn(2) O(11) C(25) 127.9(2) . . . yes
Mn(2) O(12) C(27) 128.2(3) . . . yes
O(1) N(1) C(1) 125.8(3) . . . yes
O(1) N(1) C(3) 122.0(3) . . . yes
C(1) N(1) C(3) 111.7(3) . . . yes
O(2) N(2) C(1) 126.6(3) . . . yes
O(2) N(2) C(2) 121.1(3) . . . yes
C(1) N(2) C(2) 111.5(3) . . . yes
O(7) N(3) C(18) 126.9(3) . . . yes
O(7) N(3) C(20) 120.8(3) . . . yes
C(18) N(3) C(20) 111.2(3) . . . yes
O(8) N(4) C(18) 125.9(3) . . . yes
O(8) N(4) C(19) 122.3(3) . . . yes
C(18) N(4) C(19) 111.2(3) . . . yes
N(1) C(1) N(2) 109.9(3) . . . yes
N(2) C(2) C(3) 100.0(3) . . . yes
N(2) C(2) C(4) 110.1(3) . . . yes
N(2) C(2) C(5) 106.2(3) . . . yes
C(3) C(2) C(4) 115.4(3) . . . yes
C(3) C(2) C(5) 112.8(3) . . . yes
C(4) C(2) C(5) 111.3(3) . . . yes
N(1) C(3) C(2) 99.1(3) . . . yes
N(1) C(3) C(6) 105.1(3) . . . yes
N(1) C(3) C(7) 110.7(3) . . . yes
C(2) C(3) C(6) 114.3(3) . . . yes
C(2) C(3) C(7) 116.0(3) . . . yes
C(6) C(3) C(7) 110.4(3) . . . yes
F(1) C(8) F(2) 107.5(3) . . . yes
F(1) C(8) F(3) 108.0(3) . . . yes
F(1) C(8) C(9) 112.7(3) . . . yes
F(2) C(8) F(3) 106.4(3) . . . yes
F(2) C(8) C(9) 111.5(3) . . . yes
F(3) C(8) C(9) 110.5(3) . . . yes
O(5) C(9) C(8) 115.5(3) . . . yes
O(5) C(9) C(10) 128.9(3) . . . yes
C(8) C(9) C(10) 115.5(3) . . . yes
C(9) C(10) C(11) 122.1(3) . . . yes
O(6) C(11) C(10) 128.9(3) . . . yes
O(6) C(11) C(12) 114.9(3) . . . yes
C(10) C(11) C(12) 116.1(3) . . . yes
F(4) C(12) F(5) 106.9(3) . . . yes
F(4) C(12) F(6) 106.7(3) . . . yes
F(4) C(12) C(11) 113.2(3) . . . yes
F(5) C(12) F(6) 107.7(3) . . . yes
F(5) C(12) C(11) 110.6(3) . . . yes
F(6) C(12) C(11) 111.5(3) . . . yes
O(3) C(13) C(14) 128.6(4) . . . yes
O(3) C(13) C(17) 113.7(3) . . . yes
C(14) C(13) C(17) 117.7(4) . . . yes
C(13) C(14) C(15) 121.8(4) . . . yes
O(4) C(15) C(14) 127.8(3) . . . yes
O(4) C(15) C(16) 115.8(3) . . . yes
C(14) C(15) C(16) 116.3(4) . . . yes
F(10) C(16) F(11) 107.1(3) . . . yes
F(10) C(16) F(12) 106.9(3) . . . yes
F(10) C(16) C(15) 109.7(3) . . . yes
F(11) C(16) F(12) 107.7(3) . . . yes
F(11) C(16) C(15) 113.0(3) . . . yes
F(12) C(16) C(15) 112.2(3) . . . yes
F(7) C(17) F(8) 108.0(4) . . . yes
F(7) C(17) F(9) 106.6(3) . . . yes
F(7) C(17) C(13) 110.9(3) . . . yes
F(8) C(17) F(9) 106.0(3) . . . yes
F(8) C(17) C(13) 113.8(3) . . . yes
F(9) C(17) C(13) 111.2(3) . . . yes
N(3) C(18) N(4) 110.2(3) . . . yes
N(4) C(19) C(20) 99.5(3) . . . yes
N(4) C(19) C(21) 109.8(3) . . . yes
N(4) C(19) C(23) 105.9(3) . . . yes
C(20) C(19) C(21) 115.4(3) . . . yes
C(20) C(19) C(23) 114.1(3) . . . yes
C(21) C(19) C(23) 111.0(4) . . . yes
N(3) C(20) C(19) 99.8(3) . . . yes
N(3) C(20) C(22) 105.1(3) . . . yes
N(3) C(20) C(24) 109.7(3) . . . yes
C(19) C(20) C(22) 114.4(3) . . . yes
C(19) C(20) C(24) 114.9(4) . . . yes
C(22) C(20) C(24) 111.7(3) . . . yes
O(11) C(25) C(26) 129.1(4) . . . yes
O(11) C(25) C(28) 113.5(3) . . . yes
C(26) C(25) C(28) 117.3(3) . . . yes
C(25) C(26) C(27) 122.0(3) . . . yes
O(12) C(27) C(26) 128.4(3) . . . yes
O(12) C(27) C(29) 115.2(3) . . . yes
C(26) C(27) C(29) 116.3(3) . . . yes
F(13) C(28) F(14) 107.4(3) . . . yes
F(13) C(28) F(15) 106.8(3) . . . yes
F(13) C(28) C(25) 113.8(3) . . . yes
F(14) C(28) F(15) 106.0(3) . . . yes
F(14) C(28) C(25) 113.5(3) . . . yes
F(15) C(28) C(25) 108.9(3) . . . yes
F(16) C(29) F(17) 105.3(4) . . . yes
F(16) C(29) F(18) 107.7(4) . . . yes
F(16) C(29) C(27) 113.3(3) . . . yes
F(17) C(29) F(18) 107.5(4) . . . yes
F(17) C(29) C(27) 109.7(4) . . . yes
F(18) C(29) C(27) 112.8(4) . . . yes
O(10) C(30) C(31) 127.4(4) . . . yes
O(10) C(30) C(33) 113.8(4) . . . yes
C(31) C(30) C(33) 118.8(4) . . . yes
C(30) C(31) C(32) 123.4(5) . . . yes
O(9) C(32) C(31) 129.5(5) . . . yes
O(9) C(32) C(34) 113.2(5) . . . yes
C(31) C(32) C(34) 117.3(5) . . . yes
F(22) C(33) F(23) 107.0(5) . . . yes
F(22) C(33) F(24) 110.2(4) . . . yes
F(22) C(33) C(30) 109.4(4) . . . yes
F(23) C(33) F(24) 106.8(4) . . . yes
F(23) C(33) C(30) 111.2(4) . . . yes
F(24) C(33) C(30) 112.2(5) . . . yes
F(19) C(34) F(19a) 75.0(6) . . . yes
F(19) C(34) F(20) 113.6(6) . . . yes
F(19) C(34) F(20a) 128.6(9) . . . yes
F(19) C(34) F(21) 102.8(5) . . . yes
F(19) C(34) F(21a) 11.6(5) . . . yes
F(19) C(34) C(32) 110.1(4) . . . yes
F(19a) C(34) F(20) 46.6(5) . . . yes
F(19a) C(34) F(20a) 92.0(8) . . . yes
F(19a) C(34) F(21) 142.5(6) . . . yes
F(19a) C(34) F(21a) 84.1(7) . . . yes
F(19a) C(34) C(32) 105.5(6) . . . yes
F(20) C(34) F(20a) 47.5(7) . . . yes
F(20) C(34) F(21) 106.5(4) . . . yes
F(20) C(34) F(21a) 117.9(7) . . . yes
F(20) C(34) C(32) 113.3(5) . . . yes
F(20a) C(34) F(21) 59.6(7) . . . yes
F(20a) C(34) F(21a) 122.4(9) . . . yes
F(20a) C(34) C(32) 121.3(8) . . . yes
F(21) C(34) F(21a) 91.2(6) . . . yes
F(21) C(34) C(32) 110.1(5) . . . yes
F(21a) C(34) C(32) 115.0(5) . . . yes

loop_
_geom_bond_atom_site_label_1
_geom_bond_atom_site_label_2
_geom_bond_distance
_geom_bond_site_symmetry_1
_geom_bond_site_symmetry_2
_geom_bond_publ_flag
Mn(1) O(1) 2.149(2) . . yes
Mn(1) O(2) 2.149(3) . 2_646 yes
Mn(1) O(3) 2.149(3) . . yes
Mn(1) O(4) 2.150(3) . . yes
Mn(1) O(5) 2.152(3) . . yes
Mn(1) O(6) 2.164(3) . . yes
Mn(2) O(7) 2.145(3) . . yes
Mn(2) O(8) 2.142(3) . 2_647 yes
Mn(2) O(9) 2.147(4) . . yes
Mn(2) O(10) 2.122(3) . . yes
Mn(2) O(11) 2.151(3) . . yes
Mn(2) O(12) 2.163(3) . . yes
F(1) C(8) 1.321(4) . . yes
F(2) C(8) 1.346(5) . . yes
F(3) C(8) 1.332(4) . . yes
F(4) C(12) 1.317(4) . . yes
F(5) C(12) 1.317(5) . . yes
F(6) C(12) 1.328(5) . . yes
F(7) C(17) 1.331(5) . . yes
F(8) C(17) 1.333(5) . . yes
F(9) C(17) 1.326(4) . . yes
F(10) C(16) 1.340(4) . . yes
F(11) C(16) 1.335(5) . . yes
F(12) C(16) 1.333(5) . . yes
F(13) C(28) 1.326(4) . . yes
F(14) C(28) 1.331(4) . . yes
F(15) C(28) 1.349(5) . . yes
F(16) C(29) 1.332(5) . . yes
F(17) C(29) 1.346(6) . . yes
F(18) C(29) 1.309(6) . . yes
F(19) F(21a) 0.26(1) . . yes
F(19) C(34) 1.259(7) . . yes
F(19a) F(20) 1.26(1) . . yes
F(19a) C(34) 1.73(1) . . yes
F(20) F(20a) 0.96(1) . . yes
F(20) C(34) 1.207(7) . . yes
F(20a) F(21) 1.30(1) . . yes
F(20a) C(34) 1.168(10) . . yes
F(21) C(34) 1.411(8) . . yes
F(21a) C(34) 1.28(1) . . yes
F(22) C(33) 1.313(6) . . yes
F(23) C(33) 1.342(7) . . yes
F(24) C(33) 1.310(7) . . yes
O(1) N(1) 1.297(4) . . yes
O(2) N(2) 1.287(4) . . yes
O(3) C(13) 1.249(5) . . yes
O(4) C(15) 1.249(5) . . yes
O(5) C(9) 1.247(4) . . yes
O(6) C(11) 1.252(4) . . yes
O(7) N(3) 1.286(4) . . yes
O(8) N(4) 1.295(4) . . yes
O(9) C(32) 1.265(6) . . yes
O(10) C(30) 1.253(6) . . yes
O(11) C(25) 1.261(4) . . yes
O(12) C(27) 1.239(5) . . yes
N(1) C(1) 1.323(5) . . yes
N(1) C(3) 1.511(5) . . yes
N(2) C(1) 1.323(5) . . yes
N(2) C(2) 1.500(5) . . yes
N(3) C(18) 1.327(5) . . yes
N(3) C(20) 1.499(5) . . yes
N(4) C(18) 1.324(5) . . yes
N(4) C(19) 1.498(5) . . yes
C(2) C(3) 1.565(5) . . yes
C(2) C(4) 1.514(5) . . yes
C(2) C(5) 1.522(5) . . yes
C(3) C(6) 1.529(5) . . yes
C(3) C(7) 1.500(6) . . yes
C(8) C(9) 1.540(5) . . yes
C(9) C(10) 1.390(5) . . yes
C(10) C(11) 1.394(5) . . yes
C(11) C(12) 1.540(5) . . yes
C(13) C(14) 1.390(5) . . yes
C(13) C(17) 1.531(6) . . yes
C(14) C(15) 1.398(6) . . yes
C(15) C(16) 1.533(5) . . yes
C(19) C(20) 1.565(6) . . yes
C(19) C(21) 1.520(6) . . yes
C(19) C(23) 1.532(6) . . yes
C(20) C(22) 1.511(6) . . yes
C(20) C(24) 1.515(6) . . yes
C(25) C(26) 1.371(5) . . yes
C(25) C(28) 1.525(6) . . yes
C(26) C(27) 1.404(6) . . yes
C(27) C(29) 1.532(6) . . yes
C(30) C(31) 1.379(7) . . yes
C(30) C(33) 1.553(7) . . yes
C(31) C(32) 1.358(8) . . yes
C(32) C(34) 1.543(8) . . yes

loop_
_geom_torsion_atom_site_label_1
_geom_torsion_atom_site_label_2
_geom_torsion_atom_site_label_3
_geom_torsion_atom_site_label_4
_geom_torsion
_geom_torsion_site_symmetry_1
_geom_torsion_site_symmetry_2
_geom_torsion_site_symmetry_3
_geom_torsion_site_symmetry_4
_geom_torsion_publ_flag
Mn(1) O(1) N(1) C(1) -64.1(4) . . . . yes
Mn(1) O(1) N(1) C(3) 125.1(3) . . . . yes
Mn(1) O(3) C(13) C(14) -5.9(5) . . . . yes
Mn(1) O(3) C(13) C(17) 173.0(2) . . . . yes
Mn(1) O(4) C(15) C(14) 16.5(5) . . . . yes
Mn(1) O(4) C(15) C(16) -161.4(2) . . . . yes
Mn(1) O(5) C(9) C(8) -179.0(2) . . . . yes
Mn(1) O(5) C(9) C(10) 2.3(6) . . . . yes
Mn(1) O(6) C(11) C(10) 0.9(6) . . . . yes
Mn(1) O(6) C(11) C(12) 178.2(3) . . . . yes
Mn(2) O(7) N(3) C(18) -51.8(5) . . . . yes
Mn(2) O(7) N(3) C(20) 141.2(3) . . . . yes
Mn(2) O(9) C(32) C(31) -1.3(7) . . . . yes
Mn(2) O(9) C(32) C(34) 178.6(3) . . . . yes
Mn(2) O(10) C(30) C(31) 2.2(6) . . . . yes
Mn(2) O(10) C(30) C(33) -178.1(3) . . . . yes
Mn(2) O(11) C(25) C(26) 3.6(7) . . . . yes
Mn(2) O(11) C(25) C(28) -173.3(3) . . . . yes
Mn(2) O(12) C(27) C(26) 7.0(7) . . . . yes
Mn(2) O(12) C(27) C(29) -176.6(3) . . . . yes
F(1) C(8) C(9) O(5) 12.9(5) . . . . yes
F(1) C(8) C(9) C(10) -168.3(4) . . . . yes
F(2) C(8) C(9) O(5) 133.8(3) . . . . yes
F(2) C(8) C(9) C(10) -47.4(5) . . . . yes
F(3) C(8) C(9) O(5) -108.1(4) . . . . yes
F(3) C(8) C(9) C(10) 70.7(5) . . . . yes
F(4) C(12) C(11) O(6) 158.4(4) . . . . yes
F(4) C(12) C(11) C(10) -23.9(5) . . . . yes
F(5) C(12) C(11) O(6) -81.6(4) . . . . yes
F(5) C(12) C(11) C(10) 96.0(4) . . . . yes
F(6) C(12) C(11) O(6) 38.1(5) . . . . yes
F(6) C(12) C(11) C(10) -144.2(4) . . . . yes
F(7) C(17) C(13) O(3) -57.9(4) . . . . yes
F(7) C(17) C(13) C(14) 121.2(4) . . . . yes
F(8) C(17) C(13) O(3) -180.0(3) . . . . yes
F(8) C(17) C(13) C(14) -0.9(5) . . . . yes
F(9) C(17) C(13) O(3) 60.5(4) . . . . yes
F(9) C(17) C(13) C(14) -120.5(4) . . . . yes
F(10) C(16) C(15) O(4) 108.2(4) . . . . yes
F(10) C(16) C(15) C(14) -69.9(4) . . . . yes
F(11) C(16) C(15) O(4) -132.3(3) . . . . yes
F(11) C(16) C(15) C(14) 49.5(4) . . . . yes
F(12) C(16) C(15) O(4) -10.4(4) . . . . yes
F(12) C(16) C(15) C(14) 171.4(3) . . . . yes
F(13) C(28) C(25) O(11) -26.6(5) . . . . yes
F(13) C(28) C(25) C(26) 156.1(4) . . . . yes
F(14) C(28) C(25) O(11) -149.8(4) . . . . yes
F(14) C(28) C(25) C(26) 32.9(5) . . . . yes
F(15) C(28) C(25) O(11) 92.4(4) . . . . yes
F(15) C(28) C(25) C(26) -84.9(4) . . . . yes
F(16) C(29) C(27) O(12) 149.6(4) . . . . yes
F(16) C(29) C(27) C(26) -33.5(6) . . . . yes
F(17) C(29) C(27) O(12) -93.0(5) . . . . yes
F(17) C(29) C(27) C(26) 83.9(5) . . . . yes
F(18) C(29) C(27) O(12) 26.9(6) . . . . yes
F(18) C(29) C(27) C(26) -156.2(4) . . . . yes
F(19) F(21a) C(34) F(19a) -37(2) . . . . yes
F(19) F(21a) C(34) F(20) -70(2) . . . . yes
F(19) F(21a) C(34) F(20a) -125(2) . . . . yes
F(19) F(21a) C(34) F(21) 179(2) . . . . yes
F(19) F(21a) C(34) C(32) 67(2) . . . . yes
F(19) C(34) F(19a) F(20) -145.3(8) . . . . yes
F(19) C(34) F(20) F(19a) 36.9(9) . . . . yes
F(19) C(34) F(20) F(20a) -121(1) . . . . yes
F(19) C(34) F(20a) F(20) 87(1) . . . . yes
F(19) C(34) F(20a) F(21) -81.9(10) . . . . yes
F(19) C(34) F(21) F(20a) 127.5(9) . . . . yes
F(19) C(34) C(32) O(9) -79.5(6) . . . . yes
F(19) C(34) C(32) C(31) 100.4(6) . . . . yes
F(19a) F(20) F(20a) F(21) -27(3) . . . . yes
F(19a) F(20) F(20a) C(34) -41(1) . . . . yes
F(19a) F(20) C(34) F(20a) 158(1) . . . . yes
F(19a) F(20) C(34) F(21) 149.2(8) . . . . yes
F(19a) F(20) C(34) F(21a) 48.8(10) . . . . yes
F(19a) F(20) C(34) C(32) -89.6(8) . . . . yes
F(19a) C(34) F(19) F(21a) 141(2) . . . . yes
F(19a) C(34) F(20) F(20a) -158(1) . . . . yes
F(19a) C(34) F(20a) F(20) 15.5(9) . . . . yes
F(19a) C(34) F(20a) F(21) -154.2(7) . . . . yes
F(19a) C(34) F(21) F(20a) 45(1) . . . . yes
F(19a) C(34) C(32) O(9) -0.2(6) . . . . yes
F(19a) C(34) C(32) C(31) 179.8(5) . . . . yes
F(20) F(19a) C(34) F(20a) -15.7(9) . . . . yes
F(20) F(19a) C(34) F(21) -53(1) . . . . yes
F(20) F(19a) C(34) F(21a) -138.1(8) . . . . yes
F(20) F(19a) C(34) C(32) 107.6(7) . . . . yes
F(20) F(20a) F(21) C(34) -13(1) . . . . yes
F(20) F(20a) C(34) F(21) 169(1) . . . . yes
F(20) F(20a) C(34) F(21a) 99(1) . . . . yes
F(20) F(20a) C(34) C(32) -94.0(9) . . . . yes
F(20) C(34) F(19) F(21a) 114(2) . . . . yes
F(20) C(34) F(20a) F(21) -169(1) . . . . yes
F(20) C(34) F(21) F(20a) 7.9(9) . . . . yes
F(20) C(34) C(32) O(9) 48.8(6) . . . . yes
F(20) C(34) C(32) C(31) -131.3(6) . . . . yes
F(20a) F(20) F(19a) C(34) 36(1) . . . . yes
F(20a) F(20) C(34) F(21) -9.2(10) . . . . yes
F(20a) F(20) C(34) F(21a) -109(1) . . . . yes
F(20a) F(20) C(34) C(32) 111(1) . . . . yes
F(20a) F(21) C(34) F(21a) 127.5(10) . . . . yes
F(20a) F(21) C(34) C(32) -115.3(9) . . . . yes
F(20a) C(34) F(19) F(21a) 61(2) . . . . yes
F(20a) C(34) C(32) O(9) 102.0(10) . . . . yes
F(20a) C(34) C(32) C(31) -78.1(10) . . . . yes
F(21) F(20a) F(20) C(34) 14(1) . . . . yes
F(21) F(20a) C(34) F(21a) -69(1) . . . . yes
F(21) F(20a) C(34) C(32) 96.3(8) . . . . yes
F(21) C(34) F(19) F(21a) 0(2) . . . . yes
F(21) C(34) C(32) O(9) 167.9(4) . . . . yes
F(21) C(34) C(32) C(31) -12.2(6) . . . . yes
F(21a) F(19) C(34) C(32) -117(2) . . . . yes
F(21a) C(34) C(32) O(9) -90.9(8) . . . . yes
F(21a) C(34) C(32) C(31) 89.1(8) . . . . yes
F(22) C(33) C(30) O(10) 94.1(5) . . . . yes
F(22) C(33) C(30) C(31) -86.1(5) . . . . yes
F(23) C(33) C(30) O(10) -147.9(4) . . . . yes
F(23) C(33) C(30) C(31) 31.9(6) . . . . yes
F(24) C(33) C(30) O(10) -28.4(5) . . . . yes
F(24) C(33) C(30) C(31) 151.3(4) . . . . yes
O(1) Mn(1) O(3) C(13) -77.1(3) . . . . yes
O(1) Mn(1) O(4) C(15) 80.2(3) . . . . yes
O(1) Mn(1) O(5) C(9) 169.8(3) . . . . yes
O(1) Mn(1) O(6) C(11) -35.7(6) . . . . yes
O(1) N(1) C(1) N(2) 178.4(3) . . . . yes
O(1) N(1) C(3) C(2) -164.6(3) . . . . yes
O(1) N(1) C(3) C(6) 77.0(4) . . . . yes
O(1) N(1) C(3) C(7) -42.2(4) . . . . yes
O(2) Mn(1) O(1) N(1) 120.2(3) . 2_656 2_656 2_656 yes
O(2) Mn(1) O(3) C(13) 19.6(6) . 2_656 2_656 2_656 yes
O(2) Mn(1) O(5) C(9) 84.2(3) . 2_656 2_656 2_656 yes
O(2) N(2) C(1) N(1) -179.7(3) . . . . yes
O(2) N(2) C(2) C(3) -165.8(3) . . . . yes
O(2) N(2) C(2) C(4) -43.9(4) . . . . yes
O(2) N(2) C(2) C(5) 76.7(4) . . . . yes
O(3) Mn(1) O(1) N(1) -71.6(3) . . . . yes
O(3) Mn(1) O(4) C(15) -15.2(3) . . . . yes
O(3) Mn(1) O(5) C(9) -95.4(3) . . . . yes
O(3) Mn(1) O(6) C(11) 92.9(3) . . . . yes
O(3) C(13) C(14) C(15) 0.4(6) . . . . yes
O(4) Mn(1) O(1) N(1) -154.0(3) . . . . yes
O(4) Mn(1) O(3) C(13) 10.2(3) . . . . yes
O(4) Mn(1) O(5) C(9) -152.7(6) . . . . yes
O(4) Mn(1) O(6) C(11) 176.1(3) . . . . yes
O(4) C(15) C(14) C(13) -6.2(6) . . . . yes
O(5) Mn(1) O(1) N(1) 20.9(3) . . . . yes
O(5) Mn(1) O(3) C(13) -162.6(3) . . . . yes
O(5) Mn(1) O(4) C(15) 42.7(8) . . . . yes
O(5) Mn(1) O(6) C(11) 0.4(3) . . . . yes
O(5) C(9) C(10) C(11) -0.5(7) . . . . yes
O(6) Mn(1) O(1) N(1) 56.9(6) . . . . yes
O(6) Mn(1) O(3) C(13) 113.9(3) . . . . yes
O(6) Mn(1) O(4) C(15) -107.2(3) . . . . yes
O(6) Mn(1) O(5) C(9) -1.9(3) . . . . yes
O(6) C(11) C(10) C(9) -1.3(7) . . . . yes
O(7) Mn(2) O(9) C(32) -90.2(3) . . . . yes
O(7) Mn(2) O(10) C(30) 82.7(3) . . . . yes
O(7) Mn(2) O(11) C(25) -172.4(4) . . . . yes
O(7) Mn(2) O(12) C(27) 19(1) . . . . yes
O(7) N(3) C(18) N(4) -176.5(3) . . . . yes
O(7) N(3) C(20) C(19) -168.1(3) . . . . yes
O(7) N(3) C(20) C(22) 73.2(4) . . . . yes
O(7) N(3) C(20) C(24) -47.1(5) . . . . yes
O(8) Mn(2) O(7) N(3) 133.1(3) . 2_657 2_657 2_657 yes
O(8) Mn(2) O(9) C(32) -29.1(9) . 2_657 2_657 2_657 yes
O(8) Mn(2) O(11) C(25) 99.7(3) . 2_657 2_657 2_657 yes
O(8) Mn(2) O(12) C(27) -100.2(4) . 2_657 2_657 2_657 yes
O(8) N(4) C(18) N(3) 177.0(3) . . . . yes
O(8) N(4) C(19) C(20) -163.4(3) . . . . yes
O(8) N(4) C(19) C(21) -41.9(5) . . . . yes
O(8) N(4) C(19) C(23) 78.1(4) . . . . yes
O(9) Mn(2) O(7) N(3) -55.6(3) . . . . yes
O(9) Mn(2) O(10) C(30) -4.2(3) . . . . yes
O(9) Mn(2) O(11) C(25) -85.0(4) . . . . yes
O(9) Mn(2) O(12) C(27) 87.9(4) . . . . yes
O(9) C(32) C(31) C(30) -2.8(8) . . . . yes
O(10) Mn(2) O(7) N(3) -139.3(3) . . . . yes
O(10) Mn(2) O(9) C(32) 3.7(3) . . . . yes
O(10) Mn(2) O(11) C(25) 17(1) . . . . yes
O(10) Mn(2) O(12) C(27) 171.8(4) . . . . yes
O(10) C(30) C(31) C(32) 2.3(7) . . . . yes
O(11) Mn(2) O(7) N(3) 41.5(3) . . . . yes
O(11) Mn(2) O(9) C(32) 179.2(3) . . . . yes
O(11) Mn(2) O(10) C(30) -107(1) . . . . yes
O(11) Mn(2) O(12) C(27) -9.3(4) . . . . yes
O(11) C(25) C(26) C(27) -10.0(7) . . . . yes
O(12) Mn(2) O(7) N(3) 12(1) . . . . yes
O(12) Mn(2) O(9) C(32) 96.1(3) . . . . yes
O(12) Mn(2) O(10) C(30) -94.1(3) . . . . yes
O(12) Mn(2) O(11) C(25) 4.4(3) . . . . yes
O(12) C(27) C(26) C(25) 4.2(8) . . . . yes
N(1) C(1) N(2) C(2) -9.6(4) . . . . yes
N(1) C(3) C(2) N(2) -25.6(3) . . . . yes
N(1) C(3) C(2) C(4) -143.7(3) . . . . yes
N(1) C(3) C(2) C(5) 86.8(4) . . . . yes
N(2) C(1) N(1) C(3) -9.9(4) . . . . yes
N(2) C(2) C(3) C(6) 85.6(4) . . . . yes
N(2) C(2) C(3) C(7) -144.0(3) . . . . yes
N(3) C(18) N(4) C(19) -11.6(4) . . . . yes
N(3) C(20) C(19) N(4) -26.4(3) . . . . yes
N(3) C(20) C(19) C(21) -143.8(4) . . . . yes
N(3) C(20) C(19) C(23) 85.8(4) . . . . yes
N(4) C(18) N(3) C(20) -8.4(4) . . . . yes
N(4) C(19) C(20) C(22) 85.2(4) . . . . yes
N(4) C(19) C(20) C(24) -143.6(3) . . . . yes
C(1) N(1) C(3) C(2) 23.4(3) . . . . yes
C(1) N(1) C(3) C(6) -95.0(3) . . . . yes
C(1) N(1) C(3) C(7) 145.8(3) . . . . yes
C(1) N(2) C(2) C(3) 23.4(3) . . . . yes
C(1) N(2) C(2) C(4) 145.4(3) . . . . yes
C(1) N(2) C(2) C(5) -94.0(3) . . . . yes
C(4) C(2) C(3) C(6) -32.4(5) . . . . yes
C(4) C(2) C(3) C(7) 97.9(4) . . . . yes
C(5) C(2) C(3) C(6) -162.0(4) . . . . yes
C(5) C(2) C(3) C(7) -31.7(5) . . . . yes
C(8) C(9) C(10) C(11) -179.1(4) . . . . yes
C(9) C(10) C(11) C(12) -178.5(4) . . . . yes
C(13) C(14) C(15) C(16) 171.8(3) . . . . yes
C(15) C(14) C(13) C(17) -178.5(3) . . . . yes
C(18) N(3) C(20) C(19) 23.1(4) . . . . yes
C(18) N(3) C(20) C(22) -95.7(4) . . . . yes
C(18) N(3) C(20) C(24) 144.1(4) . . . . yes
C(18) N(4) C(19) C(20) 24.9(4) . . . . yes
C(18) N(4) C(19) C(21) 146.4(3) . . . . yes
C(18) N(4) C(19) C(23) -93.7(4) . . . . yes
C(21) C(19) C(20) C(22) -32.2(5) . . . . yes
C(21) C(19) C(20) C(24) 99.0(4) . . . . yes
C(22) C(20) C(19) C(23) -162.6(4) . . . . yes
C(23) C(19) C(20) C(24) -31.4(4) . . . . yes
C(25) C(26) C(27) C(29) -172.2(4) . . . . yes
C(27) C(26) C(25) C(28) 166.8(4) . . . . yes
C(30) C(31) C(32) C(34) 177.3(4) . . . . yes
C(32) C(31) C(30) C(33) -177.4(4) . . . . yes
C(32) C(31) C(30) C(33) -177.4(4) . . . . yes
